data_4028942
loop_
_publ_author_name
'Bentabed-Ababsa, Ghenia'
'Derdour, Aicha'
'Roisnel, Thierry'
'S\'aez, Jose A.'
'P\'erez, Patricia'
'Chamorro, Eduardo'
'Domingo, Luis R.'
'Mongin, Florence'

_publ_section_title
;
 A Combined Experimental and Theoretical Study of the Polar [3 + 2]
 Cycloaddition of Electrophilically Activated Carbonyl Ylides with
 Aldehydes and Imines
;
_journal_issue 5
_journal_name_full 'The Journal of Organic Chemistry'
_journal_page_first 2120
_journal_page_last 2133
_journal_paper_doi 10.1021/jo8027104
_journal_volume 74
_journal_year 2009
_chemical_compound_source 'synthesis as described'
_chemical_formula_moiety 'C18 H14 N4 O3'
_chemical_formula_sum 'C18 H14 N4 O3'
_chemical_formula_weight 334.33
_chemical_name_systematic
;
 ?
;
_space_group_IT_number 14
_symmetry_cell_setting monoclinic
_symmetry_Int_Tables_number 14
_symmetry_space_group_name_Hall '-P 2yn'
_symmetry_space_group_name_H-M 'P 1 21/n 1'
_atom_sites_solution_hydrogens geom
_atom_sites_solution_primary direct
_atom_sites_solution_secondary difmap
_cell_angle_alpha 90
_cell_angle_beta 96.102(5)
_cell_angle_gamma 90
_cell_formula_units_Z 4
_cell_length_a 7.2945(6)
_cell_length_b 12.4389(12)
_cell_length_c 18.2616(18)
_cell_measurement_reflns_used 4418
_cell_measurement_temperature 100(2)
_cell_measurement_theta_max 27.37
_cell_measurement_theta_min 3.13
_cell_measurement_wavelength 0.71073
_cell_volume 1647.6(3)
_computing_cell_refinement 'Bruker SMART, 2006'
_computing_data_collection 'Bruker SMART, 2006'
_computing_data_reduction 'Bruker SAINT, 2006'
_computing_molecular_graphics 'Ortep-3 for Windows (Farrugia, 1997)'
_computing_publication_material 'WinGX publication routines (Farrugia, 1999)'
_computing_structure_refinement 'SHELXL-97 (Sheldrick, 1997)'
_computing_structure_solution 'SIR97 (Altomare et al., 1999)'
_diffrn_ambient_temperature 100(2)
_diffrn_detector 'CCD plate'
_diffrn_measured_fraction_theta_full 0.999
_diffrn_measured_fraction_theta_max 0.999
_diffrn_measurement_device_type 'APEXII, Bruker-AXS'
_diffrn_measurement_method 'CCD rotation images, thin slices'
_diffrn_radiation_monochromator graphite
_diffrn_radiation_probe x-ray
_diffrn_radiation_type MoK\a
_diffrn_radiation_wavelength 0.71073
_diffrn_reflns_av_R_equivalents 0.0463
_diffrn_reflns_av_unetI/netI 0.0433
_diffrn_reflns_limit_h_max 9
_diffrn_reflns_limit_h_min -9
_diffrn_reflns_limit_k_max 14
_diffrn_reflns_limit_k_min -16
_diffrn_reflns_limit_l_max 23
_diffrn_reflns_limit_l_min -23
_diffrn_reflns_number 13297
_diffrn_reflns_theta_full 27.45
_diffrn_reflns_theta_max 27.45
_diffrn_reflns_theta_min 2.91
_exptl_absorpt_coefficient_mu 0.095
_exptl_absorpt_correction_T_max 0.983
_exptl_absorpt_correction_T_min 0.940
_exptl_absorpt_correction_type multi-scan
_exptl_absorpt_process_details
;
  [Sheldrick, G.M. (2002). SADABS Bruker AXS Inc., Madison, Wisconsin, USA]
;
_exptl_crystal_colour colourless
_exptl_crystal_density_diffrn 1.348
_exptl_crystal_density_method 'not measured'
_exptl_crystal_description prism
_exptl_crystal_F_000 696
_exptl_crystal_size_max 0.54
_exptl_crystal_size_mid 0.32
_exptl_crystal_size_min 0.18
_refine_diff_density_max 0.3
_refine_diff_density_min -0.296
_refine_diff_density_rms 0.048
_refine_ls_extinction_method none
_refine_ls_goodness_of_fit_ref 1.059
_refine_ls_hydrogen_treatment constr
_refine_ls_matrix_type full
_refine_ls_number_parameters 226
_refine_ls_number_reflns 3766
_refine_ls_number_restraints 0
_refine_ls_restrained_S_all 1.059
_refine_ls_R_factor_all 0.0531
_refine_ls_R_factor_gt 0.0431
_refine_ls_shift/su_max 0.001
_refine_ls_shift/su_mean 0
_refine_ls_structure_factor_coef Fsqd
_refine_ls_weighting_details 'calc w=1/[\s^2^(Fo^2^)+(0.0479P)^2^+0.5211P] where P=(Fo^2^+2Fc^2^)/3'
_refine_ls_weighting_scheme calc
_refine_ls_wR_factor_gt 0.1076
_refine_ls_wR_factor_ref 0.1139
_reflns_number_gt 3118
_reflns_number_total 3766
_reflns_threshold_expression >2sigma(I)
_cod_data_source_file jo8027104sup1.cif
_cod_data_source_block 29a
_cod_original_sg_symbol_H-M 'P 21/n'
_cod_database_code 4028942

loop_
_symmetry_equiv_pos_as_xyz
'x, y, z'
'-x+1/2, y+1/2, -z+1/2'
'-x, -y, -z'
'x-1/2, -y-1/2, z-1/2'

loop_
_atom_site_label
_atom_site_type_symbol
_atom_site_fract_x
_atom_site_fract_y
_atom_site_fract_z
_atom_site_U_iso_or_equiv
_atom_site_adp_type
_atom_site_occupancy
_atom_site_calc_flag
_atom_site_refinement_flags
C1 C 0.18484(17) 0.20952(11) -0.03825(7) 0.0185(3) Uani 1 d .
H1 H 0.1197 0.1396 -0.0331 0.022 Uiso 1 calc R
C2 C 0.41072(17) 0.20149(11) 0.06035(7) 0.0183(3) Uani 1 d .
H2 H 0.3845 0.1246 0.0714 0.022 Uiso 1 calc R
C3 C 0.50369(18) 0.20850(11) -0.01257(7) 0.0191(3) Uani 1 d .
C4 C 0.06813(17) 0.28327(11) -0.08948(7) 0.0171(3) Uani 1 d .
C5 C 0.10172(18) 0.39366(11) -0.08855(8) 0.0205(3) Uani 1 d .
H5 H 0.191 0.4235 -0.0526 0.025 Uiso 1 calc R
C6 C 0.00496(18) 0.45966(11) -0.14007(8) 0.0204(3) Uani 1 d .
H6 H 0.027 0.5349 -0.1403 0.024 Uiso 1 calc R
C7 C -0.12516(17) 0.41309(11) -0.19143(7) 0.0186(3) Uani 1 d .
C8 C -0.16531(18) 0.30445(11) -0.19274(7) 0.0193(3) Uani 1 d .
H8 H -0.2575 0.2754 -0.2278 0.023 Uiso 1 calc R
C9 C -0.06617(18) 0.23916(11) -0.14095(7) 0.0179(3) Uani 1 d .
H9 H -0.09 0.1641 -0.1406 0.021 Uiso 1 calc R
C10 C 0.09240(18) 0.24662(12) 0.08323(8) 0.0224(3) Uani 1 d .
H10A H 0.1343 0.2786 0.1312 0.034 Uiso 1 calc R
H10B H 0.0633 0.1705 0.0898 0.034 Uiso 1 calc R
H10C H -0.0181 0.2844 0.0614 0.034 Uiso 1 calc R
C11 C 0.52172(17) 0.25185(11) 0.12591(7) 0.0192(3) Uani 1 d .
C12 C 0.50955(19) 0.36090(12) 0.14166(8) 0.0230(3) Uani 1 d .
H12 H 0.4251 0.4052 0.1122 0.028 Uiso 1 calc R
C13 C 0.6214(2) 0.40490(13) 0.20064(8) 0.0279(3) Uani 1 d .
H13 H 0.6128 0.4793 0.2114 0.033 Uiso 1 calc R
C14 C 0.7454(2) 0.34082(14) 0.24383(8) 0.0315(4) Uani 1 d .
H14 H 0.8209 0.3713 0.2841 0.038 Uiso 1 calc R
C15 C 0.75903(19) 0.23248(14) 0.22823(8) 0.0308(4) Uani 1 d .
H15 H 0.845 0.1888 0.2575 0.037 Uiso 1 calc R
C16 C 0.64689(18) 0.18747(13) 0.16973(8) 0.0244(3) Uani 1 d .
H16 H 0.6553 0.1129 0.1595 0.029 Uiso 1 calc R
C17 C 0.58867(18) 0.31634(11) -0.02194(7) 0.0207(3) Uani 1 d .
C18 C 0.64630(18) 0.12396(11) -0.01598(8) 0.0212(3) Uani 1 d .
N1 N 0.23879(14) 0.25619(9) 0.03418(6) 0.0178(2) Uani 1 d .
N2 N -0.22073(16) 0.48235(10) -0.24883(7) 0.0245(3) Uani 1 d .
N3 N 0.65038(18) 0.39967(10) -0.02998(7) 0.0288(3) Uani 1 d .
N4 N 0.75460(17) 0.05757(10) -0.01701(7) 0.0285(3) Uani 1 d .
O1 O 0.35946(12) 0.19146(8) -0.06928(5) 0.0225(2) Uani 1 d .
O2 O -0.17199(15) 0.57661(9) -0.25154(7) 0.0354(3) Uani 1 d .
O3 O -0.34476(17) 0.44288(9) -0.29136(6) 0.0383(3) Uani 1 d .

loop_
_atom_site_aniso_label
_atom_site_aniso_U_11
_atom_site_aniso_U_22
_atom_site_aniso_U_33
_atom_site_aniso_U_23
_atom_site_aniso_U_13
_atom_site_aniso_U_12
C1 0.0193(6) 0.0160(7) 0.0198(6) -0.0014(5) 0.0008(5) 0.0004(5)
C2 0.0179(6) 0.0151(7) 0.0213(6) 0.0012(5) -0.0005(5) 0.0000(5)
C3 0.0190(6) 0.0167(7) 0.0208(6) -0.0006(5) -0.0006(5) 0.0018(5)
C4 0.0180(6) 0.0170(7) 0.0166(6) 0.0003(5) 0.0031(5) 0.0007(5)
C5 0.0205(6) 0.0175(7) 0.0229(7) -0.0017(5) -0.0006(5) -0.0023(5)
C6 0.0213(6) 0.0147(7) 0.0251(7) 0.0002(5) 0.0016(5) -0.0008(5)
C7 0.0200(6) 0.0184(7) 0.0174(6) 0.0010(5) 0.0019(5) 0.0037(5)
C8 0.0201(6) 0.0195(7) 0.0180(6) -0.0030(5) 0.0001(5) -0.0003(5)
C9 0.0206(6) 0.0144(6) 0.0185(6) -0.0018(5) 0.0022(5) -0.0011(5)
C10 0.0191(6) 0.0268(8) 0.0213(7) 0.0015(6) 0.0024(5) 0.0004(5)
C11 0.0167(6) 0.0227(7) 0.0181(6) 0.0028(5) 0.0014(5) -0.0024(5)
C12 0.0226(6) 0.0230(7) 0.0232(7) 0.0005(6) 0.0018(5) -0.0030(5)
C13 0.0282(7) 0.0306(8) 0.0255(7) -0.0041(6) 0.0057(6) -0.0089(6)
C14 0.0240(7) 0.0496(10) 0.0203(7) -0.0008(7) -0.0002(6) -0.0130(7)
C15 0.0197(7) 0.0474(10) 0.0245(7) 0.0099(7) -0.0018(6) -0.0012(6)
C16 0.0197(6) 0.0294(8) 0.0238(7) 0.0063(6) 0.0010(5) 0.0009(6)
C17 0.0217(6) 0.0199(7) 0.0211(6) 0.0006(5) 0.0047(5) 0.0044(5)
C18 0.0214(6) 0.0179(7) 0.0239(7) 0.0007(5) 0.0009(5) -0.0012(5)
N1 0.0165(5) 0.0191(6) 0.0175(5) 0.0007(4) -0.0001(4) 0.0013(4)
N2 0.0268(6) 0.0226(7) 0.0233(6) 0.0010(5) -0.0008(5) 0.0040(5)
N3 0.0323(7) 0.0219(7) 0.0339(7) 0.0025(5) 0.0111(6) 0.0014(5)
N4 0.0247(6) 0.0208(6) 0.0397(7) 0.0007(6) 0.0018(5) 0.0026(5)
O1 0.0191(5) 0.0280(6) 0.0196(5) -0.0036(4) -0.0017(4) 0.0035(4)
O2 0.0340(6) 0.0241(6) 0.0456(7) 0.0133(5) -0.0067(5) -0.0001(5)
O3 0.0476(7) 0.0308(6) 0.0315(6) -0.0028(5) -0.0191(5) 0.0039(5)

loop_
_atom_type_symbol
_atom_type_description
_atom_type_scat_dispersion_real
_atom_type_scat_dispersion_imag
_atom_type_scat_source
C C 0.0033 0.0016 'International Tables Vol C Tables 4.2.6.8 and 6.1.1.4'
H H 0 0 'International Tables Vol C Tables 4.2.6.8 and 6.1.1.4'
N N 0.0061 0.0033 'International Tables Vol C Tables 4.2.6.8 and 6.1.1.4'
O O 0.0106 0.006 'International Tables Vol C Tables 4.2.6.8 and 6.1.1.4'

loop_
_geom_angle_atom_site_label_1
_geom_angle_atom_site_label_2
_geom_angle_atom_site_label_3
_geom_angle
N1 C1 O1 104.46(10)
N1 C1 C4 113.61(11)
O1 C1 C4 108.06(10)
N1 C1 H1 110.2
O1 C1 H1 110.2
C4 C1 H1 110.2
N1 C2 C11 115.83(11)
N1 C2 C3 97.51(10)
C11 C2 C3 114.15(11)
N1 C2 H2 109.6
C11 C2 H2 109.6
C3 C2 H2 109.6
O1 C3 C18 109.49(11)
O1 C3 C17 109.66(11)
C18 C3 C17 109.25(11)
O1 C3 C2 105.08(10)
C18 C3 C2 111.49(11)
C17 C3 C2 111.77(11)
C5 C4 C9 120.33(12)
C5 C4 C1 120.32(11)
C9 C4 C1 119.23(12)
C6 C5 C4 119.97(12)
C6 C5 H5 120
C4 C5 H5 120
C5 C6 C7 118.32(12)
C5 C6 H6 120.8
C7 C6 H6 120.8
C8 C7 C6 123.23(12)
C8 C7 N2 118.41(12)
C6 C7 N2 118.33(12)
C7 C8 C9 117.74(12)
C7 C8 H8 121.1
C9 C8 H8 121.1
C8 C9 C4 120.38(12)
C8 C9 H9 119.8
C4 C9 H9 119.8
N1 C10 H10A 109.5
N1 C10 H10B 109.5
H10A C10 H10B 109.5
N1 C10 H10C 109.5
H10A C10 H10C 109.5
H10B C10 H10C 109.5
C12 C11 C16 119.45(12)
C12 C11 C2 121.88(12)
C16 C11 C2 118.60(13)
C11 C12 C13 119.87(13)
C11 C12 H12 120.1
C13 C12 H12 120.1
C14 C13 C12 120.47(15)
C14 C13 H13 119.8
C12 C13 H13 119.8
C15 C14 C13 119.98(14)
C15 C14 H14 120
C13 C14 H14 120
C14 C15 C16 120.03(14)
C14 C15 H15 120
C16 C15 H15 120
C15 C16 C11 120.19(15)
C15 C16 H16 119.9
C11 C16 H16 119.9
N3 C17 C3 178.53(15)
N4 C18 C3 178.19(15)
C1 N1 C2 104.50(10)
C1 N1 C10 112.13(10)
C2 N1 C10 114.63(10)
O2 N2 O3 123.53(12)
O2 N2 C7 118.02(11)
O3 N2 C7 118.45(12)
C3 O1 C1 107.70(9)

loop_
_geom_bond_atom_site_label_1
_geom_bond_atom_site_label_2
_geom_bond_distance
C1 N1 1.4597(16)
C1 O1 1.4654(15)
C1 C4 1.5074(18)
C1 H1 1
C2 N1 1.4617(16)
C2 C11 1.5085(18)
C2 C3 1.5598(19)
C2 H2 1
C3 O1 1.4116(15)
C3 C18 1.4851(18)
C3 C17 1.4952(19)
C4 C5 1.3946(19)
C4 C9 1.3958(18)
C5 C6 1.3842(19)
C5 H5 0.95
C6 C7 1.3881(18)
C6 H6 0.95
C7 C8 1.3824(19)
C7 N2 1.4736(17)
C8 C9 1.3898(19)
C8 H8 0.95
C9 H9 0.95
C10 N1 1.4697(17)
C10 H10A 0.98
C10 H10B 0.98
C10 H10C 0.98
C11 C12 1.391(2)
C11 C16 1.4000(19)
C12 C13 1.3925(19)
C12 H12 0.95
C13 C14 1.387(2)
C13 H13 0.95
C14 C15 1.383(2)
C14 H14 0.95
C15 C16 1.392(2)
C15 H15 0.95
C16 H16 0.95
C17 N3 1.1457(18)
C18 N4 1.1444(18)
N2 O2 1.2277(16)
N2 O3 1.2302(16)

loop_
_geom_torsion_atom_site_label_1
_geom_torsion_atom_site_label_2
_geom_torsion_atom_site_label_3
_geom_torsion_atom_site_label_4
_geom_torsion
N1 C2 C3 O1 -38.36(12)
C11 C2 C3 O1 -161.09(11)
N1 C2 C3 C18 -156.88(11)
C11 C2 C3 C18 80.39(14)
N1 C2 C3 C17 80.51(12)
C11 C2 C3 C17 -42.22(15)
N1 C1 C4 C5 36.63(17)
O1 C1 C4 C5 -78.78(15)
N1 C1 C4 C9 -147.34(12)
O1 C1 C4 C9 97.25(13)
C9 C4 C5 C6 -1.7(2)
C1 C4 C5 C6 174.31(12)
C4 C5 C6 C7 0.4(2)
C5 C6 C7 C8 1.3(2)
C5 C6 C7 N2 -176.63(12)
C6 C7 C8 C9 -1.7(2)
N2 C7 C8 C9 176.24(11)
C7 C8 C9 C4 0.37(19)
C5 C4 C9 C8 1.3(2)
C1 C4 C9 C8 -174.75(12)
N1 C2 C11 C12 -25.87(18)
C3 C2 C11 C12 86.22(15)
N1 C2 C11 C16 157.35(12)
C3 C2 C11 C16 -90.56(15)
C16 C11 C12 C13 0.0(2)
C2 C11 C12 C13 -176.78(12)
C11 C12 C13 C14 0.1(2)
C12 C13 C14 C15 0.3(2)
C13 C14 C15 C16 -0.8(2)
C14 C15 C16 C11 0.8(2)
C12 C11 C16 C15 -0.4(2)
C2 C11 C16 C15 176.42(12)
O1 C1 N1 C2 -36.02(12)
C4 C1 N1 C2 -153.54(11)
O1 C1 N1 C10 -160.76(10)
C4 C1 N1 C10 81.72(13)
C11 C2 N1 C1 166.00(11)
C3 C2 N1 C1 44.52(12)
C11 C2 N1 C10 -70.86(15)
C3 C2 N1 C10 167.65(11)
C8 C7 N2 O2 -173.25(13)
C6 C7 N2 O2 4.78(19)
C8 C7 N2 O3 6.77(19)
C6 C7 N2 O3 -175.19(13)
C18 C3 O1 C1 137.75(11)
C17 C3 O1 C1 -102.38(12)
C2 C3 O1 C1 17.89(13)
N1 C1 O1 C3 10.00(13)
C4 C1 O1 C3 131.27(11)
